data_4020661
loop_
_publ_author_name
'Kamyar Afarinkia'
'Akmal Bahar'
'Michael J. Bearpark'
'Y\'esica Garc\'ia-Ramos'
'Andrea Ruggiero'
'Judi Neuss'
'Maushami Vyas'

_publ_section_title
;
 Investigation of the Diels-Alder Cycloadditions of
 2(H)-1,4-Oxazin-2-ones
;
_journal_name_full 'Journal of Organic Chemistry'
_journal_page_first 9529
_journal_page_last 9537
_journal_paper_doi 10.1021/jo051646i
_journal_volume 70
_journal_year 2005
_chemical_formula_sum 'C19 H13 Cl N2 O2'
_chemical_formula_weight 336.76
_chemical_name_common arufrct2
_space_group_IT_number 14
_symmetry_cell_setting monoclinic
_symmetry_space_group_name_Hall '-P 2ybc'
_symmetry_space_group_name_H-M 'P 1 21/c 1'
_cell_angle_alpha 90.00
_cell_angle_beta 96.706(2)
_cell_angle_gamma 90.00
_cell_formula_units_Z 4
_cell_length_a 6.0925(2)
_cell_length_b 12.0434(6)
_cell_length_c 21.4699(11)
_cell_measurement_temperature 120(2)
_cell_volume 1564.56(12)
_diffrn_ambient_temperature 120(2)
_exptl_crystal_density_diffrn 1.430
_cod_original_sg_symbol_H-M 'P 21/c'
_cod_database_code 4020661

loop_
_symmetry_equiv_pos_as_xyz
'x, y, z'
'-x, y+1/2, -z+1/2'
'-x, -y, -z'
'x, -y-1/2, z-1/2'

loop_
_atom_site_label
_atom_site_type_symbol
_atom_site_fract_x
_atom_site_fract_y
_atom_site_fract_z
_atom_site_U_iso_or_equiv
_atom_site_adp_type
_atom_site_occupancy
_atom_site_symmetry_multiplicity
_atom_site_calc_flag
_atom_site_refinement_flags
_atom_site_disorder_assembly
_atom_site_disorder_group
Cl1 Cl 0.47932(10) 0.10444(5) 0.44819(3) 0.0252(3) Uani 1 1 d . . .
O1 O 0.7761(3) 0.36445(14) 0.52324(8) 0.0194(5) Uani 1 1 d . . .
O2 O 0.7244(3) 0.53868(16) 0.49225(8) 0.0217(5) Uani 1 1 d . . .
N1 N 0.5626(3) 0.30131(17) 0.40735(10) 0.0181(5) Uani 1 1 d . . .
N2 N 0.9557(4) 0.2454(2) 0.29864(12) 0.0369(7) Uani 1 1 d . . .
C1 C 0.7384(4) 0.4427(3) 0.47812(12) 0.0181(6) Uani 1 1 d . . .
C2 C 0.8070(4) 0.2514(2) 0.49987(12) 0.0185(6) Uani 1 1 d . . .
C3 C 1.0048(5) 0.2554(2) 0.46195(13) 0.0189(7) Uani 1 1 d . . .
H3A H 1.031(4) 0.181(2) 0.4463(11) 0.020(7) Uiso 1 1 d . . .
H3B H 1.138(4) 0.280(2) 0.4896(13) 0.030(8) Uiso 1 1 d . . .
C4 C 0.9555(4) 0.3400(2) 0.40827(12) 0.0183(7) Uani 1 1 d . . .
H4 H 1.069(4) 0.3965(18) 0.4133(10) 0.014(7) Uiso 1 1 d . . .
C5 C 0.7227(4) 0.3946(2) 0.41208(11) 0.0162(6) Uani 1 1 d . . .
C6 C 0.6115(4) 0.2314(2) 0.45043(12) 0.0171(6) Uani 1 1 d . . .
C7 C 0.9560(4) 0.2875(2) 0.34588(14) 0.0224(7) Uani 1 1 d . . .
C8 C 0.6631(4) 0.4816(2) 0.36208(12) 0.0186(7) Uani 1 1 d . . .
C9 C 0.4655(5) 0.4777(3) 0.32264(13) 0.0246(7) Uani 1 1 d . . .
H9 H 0.369(4) 0.417(2) 0.3255(11) 0.018(7) Uiso 1 1 d . . .
C10 C 0.4147(5) 0.5595(3) 0.27807(14) 0.0318(8) Uani 1 1 d . . .
H10 H 0.279(5) 0.555(2) 0.2516(13) 0.035(8) Uiso 1 1 d . . .
C11 C 0.5612(5) 0.6453(3) 0.27179(14) 0.0291(8) Uani 1 1 d . . .
H11 H 0.527(4) 0.698(2) 0.2398(13) 0.026(8) Uiso 1 1 d . . .
C12 C 0.7580(5) 0.6505(2) 0.31049(13) 0.0263(7) Uani 1 1 d . . .
H12 H 0.863(4) 0.713(2) 0.3055(13) 0.036(8) Uiso 1 1 d . . .
C13 C 0.8073(5) 0.5693(2) 0.35553(13) 0.0242(7) Uani 1 1 d . . .
H13 H 0.941(4) 0.5757(18) 0.3808(11) 0.013(7) Uiso 1 1 d . . .
C14 C 0.8309(4) 0.1784(2) 0.55728(12) 0.0194(7) Uani 1 1 d . . .
C15 C 0.6770(5) 0.1876(2) 0.60043(13) 0.0258(7) Uani 1 1 d . . .
H15 H 0.561(4) 0.2402(19) 0.5933(11) 0.019(7) Uiso 1 1 d . . .
C16 C 0.6961(5) 0.1231(2) 0.65384(14) 0.0294(8) Uani 1 1 d . . .
H16 H 0.588(4) 0.133(2) 0.6839(13) 0.032(8) Uiso 1 1 d . . .
C17 C 0.8688(5) 0.0485(2) 0.66546(14) 0.0295(8) Uani 1 1 d . . .
H17 H 0.878(4) 0.007(2) 0.7027(13) 0.028(8) Uiso 1 1 d . . .
C18 C 1.0223(5) 0.0391(2) 0.62349(13) 0.0267(7) Uani 1 1 d . . .
H18 H 1.148(5) -0.014(2) 0.6313(13) 0.041(9) Uiso 1 1 d . . .
C19 C 1.0036(5) 0.1028(2) 0.56960(13) 0.0230(7) Uani 1 1 d . . .
H19 H 1.109(4) 0.0964(18) 0.5407(11) 0.012(7) Uiso 1 1 d . . .

loop_
_atom_site_aniso_label
_atom_site_aniso_U_11
_atom_site_aniso_U_22
_atom_site_aniso_U_33
_atom_site_aniso_U_23
_atom_site_aniso_U_13
_atom_site_aniso_U_12
Cl1 0.0215(4) 0.0190(5) 0.0342(5) 0.0001(3) -0.0002(3) -0.0030(3)
O1 0.0217(10) 0.0165(11) 0.0193(11) -0.0010(9) 0.0001(8) 0.0018(8)
O2 0.0219(11) 0.0168(12) 0.0261(11) -0.0053(9) 0.0019(8) -0.0032(9)
N1 0.0166(12) 0.0160(13) 0.0215(13) -0.0027(11) 0.0012(10) -0.0024(10)
N2 0.0360(16) 0.0477(18) 0.0272(17) -0.0076(14) 0.0040(13) 0.0028(13)
C1 0.0100(14) 0.0193(18) 0.0248(17) -0.0026(15) 0.0009(12) -0.0040(12)
C2 0.0201(15) 0.0142(17) 0.0206(16) -0.0029(12) -0.0004(12) 0.0022(12)
C3 0.0197(16) 0.0156(19) 0.0211(17) -0.0029(13) 0.0014(13) -0.0003(13)
C4 0.0163(15) 0.0203(17) 0.0182(16) -0.0020(13) 0.0012(12) -0.0015(13)
C5 0.0154(14) 0.0149(16) 0.0177(15) -0.0018(12) -0.0004(11) -0.0014(12)
C6 0.0142(14) 0.0151(16) 0.0224(17) -0.0025(13) 0.0041(12) -0.0010(12)
C7 0.0177(15) 0.0231(17) 0.0260(19) 0.0011(15) 0.0011(13) 0.0016(13)
C8 0.0195(15) 0.0173(17) 0.0192(16) -0.0037(12) 0.0030(12) 0.0001(13)
C9 0.0218(16) 0.0260(19) 0.0252(18) 0.0011(14) -0.0005(14) -0.0013(15)
C10 0.0298(19) 0.035(2) 0.0276(18) 0.0030(16) -0.0072(15) 0.0015(16)
C11 0.040(2) 0.0263(19) 0.0213(18) 0.0057(15) 0.0026(15) 0.0058(16)
C12 0.0368(19) 0.0189(18) 0.0235(18) 0.0010(14) 0.0046(14) -0.0053(15)
C13 0.0230(17) 0.0244(19) 0.0241(17) -0.0038(15) -0.0017(14) -0.0038(14)
C14 0.0213(16) 0.0185(17) 0.0178(15) -0.0029(13) -0.0005(12) -0.0022(12)
C15 0.0265(18) 0.0233(19) 0.0273(18) 0.0039(15) 0.0012(14) 0.0040(15)
C16 0.0343(18) 0.030(2) 0.0248(18) 0.0021(15) 0.0059(15) -0.0005(15)
C17 0.039(2) 0.029(2) 0.0194(17) 0.0041(15) -0.0026(15) -0.0041(16)
C18 0.0312(18) 0.0215(18) 0.0253(18) 0.0010(14) -0.0058(14) 0.0013(15)
C19 0.0228(16) 0.0230(18) 0.0228(17) 0.0001(14) 0.0014(14) -0.0005(14)

loop_
_geom_bond_atom_site_label_1
_geom_bond_atom_site_label_2
_geom_bond_distance
_geom_bond_site_symmetry_2
_geom_bond_publ_flag
Cl1 C6 1.727(3) . ?
O1 C1 1.352(3) . ?
O1 C2 1.471(3) . ?
O2 C1 1.200(3) . ?
N1 C6 1.260(3) . ?
N1 C5 1.483(3) . ?
N2 C7 1.134(3) . ?
C1 C5 1.524(4) . ?
C2 C14 1.507(4) . ?
C2 C6 1.519(4) . ?
C2 C3 1.532(4) . ?
C3 C4 1.542(4) . ?
C4 C7 1.482(4) . ?
C4 C5 1.574(3) . ?
C5 C8 1.513(3) . ?
C8 C9 1.389(4) . ?
C8 C13 1.392(4) . ?
C9 C10 1.383(4) . ?
C10 C11 1.382(4) . ?
C11 C12 1.378(4) . ?
C12 C13 1.384(4) . ?
C14 C19 1.394(4) . ?
C14 C15 1.397(4) . ?
C15 C16 1.379(4) . ?
C16 C17 1.384(4) . ?
C17 C18 1.377(4) . ?
C18 C19 1.382(4) . ?
